data_4122894
loop_
_publ_author_name
'Hao, Feng'
'Stoumpos, Constantinos C.'
'Liu, Zhao'
'Chang, Robert P. H.'
'Kanatzidis, Mercouri G.'

_publ_section_title
;
 Controllable Perovskite Crystallization at a Gas--Solid Interface for
 Hole Conductor-Free Solar Cells with Steady Power Conversion Efficiency
 over 10%
;
_journal_name_full 'Journal of the American Chemical Society'
_journal_page_first 141106073145004
_journal_paper_doi 10.1021/ja509245x
_journal_year 2014
_chemical_formula_sum 'C4 H13 I3 N2 O Pb'
_chemical_formula_weight 693.05
_chemical_name_common ' Methylammonium Lead Iodide DMF solvate'
_chemical_name_systematic
; 
 ? 
;
_space_group_IT_number 14
_symmetry_cell_setting monoclinic
_symmetry_Int_Tables_number 14
_symmetry_space_group_name_Hall '-P 2ybc'
_symmetry_space_group_name_H-M 'P 1 21/c 1'
_atom_sites_solution_hydrogens geom
_atom_sites_solution_primary direct
_atom_sites_solution_secondary difmap
_audit_creation_method SHELXL-97
_cell_angle_alpha 90.00
_cell_angle_beta 96.065(4)
_cell_angle_gamma 90.00
_cell_formula_units_Z 4
_cell_length_a 4.5760(2)
_cell_length_b 25.4930(17)
_cell_length_c 12.2186(6)
_cell_measurement_reflns_used 11292
_cell_measurement_temperature 293(2)
_cell_measurement_theta_max 28.63
_cell_measurement_theta_min 1.60
_cell_volume 1417.39(13)
_computing_cell_refinement 'STOE X-AREA'
_computing_data_collection 'STOE X-AREA'
_computing_data_reduction 'STOE X-RED'
_computing_structure_refinement 'SHELXL-97 (Sheldrick, 2008)'
_computing_structure_solution 'SHELXS-97 (Sheldrick, 2008)'
_diffrn_ambient_temperature 293(2)
_diffrn_detector 'image plate (34 cm diameter)'
_diffrn_detector_area_resol_mean 6.67
_diffrn_detector_type STOE
_diffrn_measured_fraction_theta_full 0.997
_diffrn_measured_fraction_theta_max 0.997
_diffrn_measurement_details '180 frames, detector distance = 100 mm'
_diffrn_measurement_device '2-circle goniometer'
_diffrn_measurement_device_type 'STOE IPDS 2'
_diffrn_measurement_method 'rotation method'
_diffrn_radiation_collimation '0.5 mm diameter, monocapillary'
_diffrn_radiation_monochromator 'plane graphite'
_diffrn_radiation_polarisn_norm 0
_diffrn_radiation_type 'Mo K\a'
_diffrn_radiation_wavelength 0.71073
_diffrn_reflns_av_R_equivalents 0.0489
_diffrn_reflns_av_sigmaI/netI 0.0392
_diffrn_reflns_limit_h_max 5
_diffrn_reflns_limit_h_min -6
_diffrn_reflns_limit_k_max 34
_diffrn_reflns_limit_k_min -34
_diffrn_reflns_limit_l_max 16
_diffrn_reflns_limit_l_min -16
_diffrn_reflns_number 13592
_diffrn_reflns_theta_full 29.16
_diffrn_reflns_theta_max 29.16
_diffrn_reflns_theta_min 1.60
_diffrn_source 'sealed X-ray tube, 12 x 0.4 mm long-fine focus'
_diffrn_source_current 30
_diffrn_source_power 1.20
_diffrn_source_voltage 40
_exptl_absorpt_coefficient_mu 18.404
_exptl_absorpt_correction_T_max 0.6835
_exptl_absorpt_correction_T_min 0.1876
_exptl_absorpt_correction_type integration
_exptl_absorpt_process_details X-SHAPE
_exptl_crystal_colour 'pale yellow'
_exptl_crystal_density_diffrn 3.248
_exptl_crystal_density_method 'not measured'
_exptl_crystal_description needle
_exptl_crystal_F_000 1200
_exptl_crystal_size_max 0.0972
_exptl_crystal_size_mid 0.0224
_exptl_crystal_size_min 0.0098
_refine_diff_density_max 1.425
_refine_diff_density_min -1.764
_refine_diff_density_rms 0.210
_refine_ls_extinction_method none
_refine_ls_goodness_of_fit_ref 1.156
_refine_ls_hydrogen_treatment mixed
_refine_ls_matrix_type full
_refine_ls_number_parameters 100
_refine_ls_number_reflns 3810
_refine_ls_number_restraints 0
_refine_ls_restrained_S_all 1.156
_refine_ls_R_factor_all 0.0626
_refine_ls_R_factor_gt 0.0480
_refine_ls_shift/su_max 0.003
_refine_ls_shift/su_mean 0.000
_refine_ls_structure_factor_coef Fsqd
_refine_ls_weighting_details 'calc w=1/[\s^2^(Fo^2^)+(0.0367P)^2^+0.0000P] where P=(Fo^2^+2Fc^2^)/3'
_refine_ls_weighting_scheme calc
_refine_ls_wR_factor_gt 0.0804
_refine_ls_wR_factor_ref 0.0847
_reflns_number_gt 3230
_reflns_number_total 3810
_reflns_threshold_expression >2sigma(I)
_cod_data_source_file ja509245x_si_002.cif
_cod_data_source_block dmf_solvate
_cod_original_sg_symbol_H-M P21/c
_cod_database_code 4122894

loop_
_symmetry_equiv_pos_as_xyz
'x, y, z'
'-x, y+1/2, -z+1/2'
'-x, -y, -z'
'x, -y-1/2, z-1/2'

loop_
_atom_site_label
_atom_site_type_symbol
_atom_site_fract_x
_atom_site_fract_y
_atom_site_fract_z
_atom_site_U_iso_or_equiv
_atom_site_adp_type
_atom_site_occupancy
_atom_site_symmetry_multiplicity
_atom_site_calc_flag
_atom_site_refinement_flags
Pb1 Pb 0.28406(6) 0.575582(11) 0.09142(2) 0.03832(9) Uani 1 1 d .
I1 I 0.26968(11) 0.440113(19) 0.09933(4) 0.04007(12) Uani 1 1 d .
I2 I 0.15973(12) 0.07925(2) 0.22496(4) 0.05091(15) Uani 1 1 d .
I3 I 0.26881(13) 0.69380(2) 0.05791(5) 0.04928(14) Uani 1 1 d .
C1 C 0.233(3) 0.2380(4) 0.1808(9) 0.068(3) Uani 1 1 d .
H1A H 0.2743 0.2261 0.2554 0.102 Uiso 1 1 calc R
H1B H 0.3582 0.2200 0.1349 0.102 Uiso 1 1 calc R
H1C H 0.0312 0.2309 0.1554 0.102 Uiso 1 1 calc R
N1 N 0.2866(17) 0.2945(3) 0.1758(6) 0.0593(19) Uani 1 1 d .
H1D H 0.4616 0.3002 0.1525 0.089 Uiso 1 1 calc R
H1E H 0.2830 0.3084 0.2425 0.089 Uiso 1 1 calc R
H1F H 0.1477 0.3094 0.1294 0.089 Uiso 1 1 calc R
C2 C 0.2036(19) 0.8803(3) 0.1810(6) 0.0457(18) Uani 1 1 d .
H2 H 0.1320 0.9081 0.2195 0.055 Uiso 1 1 calc R
C3 C 0.554(3) 0.3510(4) 0.4709(8) 0.067(3) Uani 1 1 d .
H3A H 0.5267 0.3193 0.4288 0.101 Uiso 1 1 calc R
H3B H 0.3697 0.3616 0.4950 0.101 Uiso 1 1 calc R
H3C H 0.6943 0.3451 0.5337 0.101 Uiso 1 1 calc R
C4 C 0.593(3) 0.4454(4) 0.4348(8) 0.073(3) Uani 1 1 d .
H4A H 0.4893 0.4450 0.4992 0.109 Uiso 1 1 calc R
H4B H 0.4727 0.4619 0.3753 0.109 Uiso 1 1 calc R
H4C H 0.7726 0.4647 0.4501 0.109 Uiso 1 1 calc R
N2 N 0.6590(16) 0.3914(2) 0.4039(5) 0.0464(16) Uani 1 1 d .
O1 O 0.1615(14) 0.8356(3) 0.2140(5) 0.0590(16) Uani 1 1 d .

loop_
_atom_site_aniso_label
_atom_site_aniso_U_11
_atom_site_aniso_U_22
_atom_site_aniso_U_33
_atom_site_aniso_U_23
_atom_site_aniso_U_13
_atom_site_aniso_U_12
Pb1 0.03619(15) 0.03500(14) 0.04453(15) -0.00045(11) 0.00785(11) -0.00087(11)
I1 0.0408(3) 0.0380(2) 0.0423(2) 0.00218(18) 0.0082(2) 0.0000(2)
I2 0.0429(3) 0.0697(4) 0.0410(3) -0.0009(2) 0.0089(2) 0.0004(3)
I3 0.0522(3) 0.0357(2) 0.0599(3) 0.0014(2) 0.0056(2) -0.0010(2)
C1 0.075(7) 0.050(5) 0.075(6) 0.005(5) -0.006(5) 0.003(5)
N1 0.049(4) 0.066(5) 0.064(4) -0.020(4) 0.016(4) -0.006(4)
C2 0.049(5) 0.046(4) 0.044(4) 0.001(3) 0.011(4) 0.007(4)
C3 0.100(8) 0.051(5) 0.057(5) 0.004(4) 0.033(5) 0.002(5)
C4 0.115(9) 0.039(5) 0.064(6) -0.010(4) 0.012(6) 0.012(5)
N2 0.061(4) 0.033(3) 0.045(3) 0.002(3) 0.007(3) 0.007(3)
O1 0.048(3) 0.066(4) 0.065(4) 0.019(3) 0.017(3) -0.006(3)

loop_
_atom_type_symbol
_atom_type_description
_atom_type_scat_dispersion_real
_atom_type_scat_dispersion_imag
_atom_type_scat_source
C C 0.0033 0.0016 'International Tables Vol C Tables 4.2.6.8 and 6.1.1.4'
H H 0.0000 0.0000 'International Tables Vol C Tables 4.2.6.8 and 6.1.1.4'
N N 0.0061 0.0033 'International Tables Vol C Tables 4.2.6.8 and 6.1.1.4'
O O 0.0106 0.0060 'International Tables Vol C Tables 4.2.6.8 and 6.1.1.4'
I I -0.4742 1.8119 'International Tables Vol C Tables 4.2.6.8 and 6.1.1.4'
Pb Pb -3.3944 10.1111 'International Tables Vol C Tables 4.2.6.8 and 6.1.1.4'

loop_
_geom_angle_atom_site_label_1
_geom_angle_atom_site_label_2
_geom_angle_atom_site_label_3
_geom_angle
_geom_angle_site_symmetry_1
_geom_angle_site_symmetry_3
I3 Pb1 I2 93.354(17) . 2
I3 Pb1 I2 94.037(16) . 2_655
I2 Pb1 I2 91.393(15) 2 2_655
I3 Pb1 I1 91.154(15) . 3_565
I2 Pb1 I1 90.110(15) 2 3_565
I2 Pb1 I1 174.501(17) 2_655 3_565
I3 Pb1 I1 91.851(16) . 3_665
I2 Pb1 I1 174.619(17) 2 3_665
I2 Pb1 I1 89.599(15) 2_655 3_665
I1 Pb1 I1 88.422(14) 3_565 3_665
Pb1 I1 Pb1 88.421(14) 3_565 3_665
Pb1 I2 Pb1 91.393(15) 2_545 2_645
O1 C2 N2 124.7(8) . 2_655
C2 N2 C3 121.3(7) 2_645 .
C2 N2 C4 122.7(8) 2_645 .
C3 N2 C4 115.9(8) . .

loop_
_geom_bond_atom_site_label_1
_geom_bond_atom_site_label_2
_geom_bond_distance
_geom_bond_site_symmetry_2
Pb1 I3 3.0411(6) .
Pb1 I2 3.1826(6) 2
Pb1 I2 3.2115(6) 2_655
Pb1 I1 3.2810(6) 3_565
Pb1 I1 3.2815(6) 3_665
I1 Pb1 3.2810(6) 3_565
I1 Pb1 3.2815(6) 3_665
I2 Pb1 3.1826(6) 2_545
I2 Pb1 3.2115(6) 2_645
C1 N1 1.464(12) .
C2 O1 1.231(10) .
C2 N2 1.300(10) 2_655
C3 N2 1.430(11) .
C4 N2 1.468(11) .
N2 C2 1.300(10) 2_645
